data_1525956
loop_
_publ_author_name
'Masset, A.C.'
'Studer, F.'
'Toulemonde, O.'
'Suard, E.'
'Pelloquin, D.'
'Maignan, A.'
'Hervieu, M.'
'Michel, C.'

_publ_section_title
;
 (Bi0.4 Sr0.45 Co0.15) Sr2 Co O5-d : a new 1201-type oxygen dependent
 series of cobaltites
;
_journal_name_full 'International Journal of Inorganic Materials'
_journal_page_first 687
_journal_page_last 699
_journal_volume 2
_journal_year 2000
_chemical_formula_sum 'Bi0.395 Co1.105 O4.498 Sr2.5'
_chemical_name_systematic '(Bi0.395 Co0.105) Sr2.5 Co O4.498'
_space_group_IT_number 48
_symmetry_space_group_name_Hall '-P 2ab 2bc'
_symmetry_space_group_name_H-M 'P n n n :2'
_cell_angle_alpha 90
_cell_angle_beta 90
_cell_angle_gamma 90
_cell_formula_units_Z 8
_cell_length_a 7.3722
_cell_length_b 7.5911
_cell_length_c 18.2233
_cell_volume 1019.832
_citation_journal_id_ASTM IJIMCR
_cod_data_source_file Masset_IJIMCR_2000_125.cif
_cod_data_source_block Bi0.395Co1.105O4.498Sr2.5
_cod_original_cell_volume 1019.833
_cod_database_code 1525956

loop_
_symmetry_equiv_pos_as_xyz
x,y,z
-x+1/2,-y+1/2,z
x,-y+1/2,-z+1/2
-x+1/2,y,-z+1/2
-x,-y,-z
x-1/2,y-1/2,-z
-x,y-1/2,z-1/2
x-1/2,-y,z-1/2

loop_
_atom_site_label
_atom_site_type_symbol
_atom_site_fract_x
_atom_site_fract_y
_atom_site_fract_z
_atom_site_occupancy
_atom_site_U_iso_or_equiv
O2 O-2 0.2084 0.7916 0 0.5 0.0
O8 O-2 0 0.25 0.25 1 0.0
O1 O-2 0.2084 0.2084 0 0.5 0.0
O4 O-2 0 0 0.103 0.21 0.0
Sr3 Sr+2 0.25 0.25 0.6471 1 0.0
O9 O-2 0 0.25 0.75 1 0.0
O3 O-2 0 0 0.128 0.713 0.0
O7 O-2 0.75 0 0.25 0.575 0.0
O5 O-2 0.5 0 0.1346 1 0.0
Sr5 Sr+2 0.25 0.75 0.6471 1 0.0
Sr4 Sr+2 0.25 0.75 0.1471 1 0.0
Co1 Co+2 0 0 0 0.21 0.0
Bi1 Bi+3 0 0 0 0.79 0.0
O6 O-2 0.25 0 0.25 0.575 0.0
Sr1 Sr+2 0.5 0.5 0.5 1 0.0
Co2 Co+2 0 0 0.25 1 0.0
Sr2 Sr+2 0.25 0.25 0.1471 1 0.0
